data_1519415
loop_
_publ_author_name
'Luebke, Ryan'
'Belmabkhout, Youssef'
'Weseli\'nski, \/Lukasz J.'
'Cairns, Amy J.'
'Alkordi, Mohamed'
'Norton, George'
'Wojtas, \/Lukasz'
'Adil, Karim'
'Eddaoudi, Mohamed'

_publ_section_title
;
 Versatile rare earth hexanuclear clusters for the design and synthesis of
 highly-connectedftw-MOFs
;
_journal_issue 7
_journal_name_full 'Chem. Sci.'
_journal_page_first 4095
_journal_paper_doi 10.1039/C5SC00614G
_journal_volume 6
_journal_year 2015
_chemical_formula_sum 'C114 H86 O52 Y6'
_chemical_formula_weight 2821.29
_chemical_name_systematic Y-ftw-MOF-1
_space_group_IT_number 221
_symmetry_cell_setting cubic
_symmetry_space_group_name_Hall '-P 4 2 3'
_symmetry_space_group_name_H-M 'P m -3 m'
_atom_sites_solution_hydrogens geom
_atom_sites_solution_primary direct
_atom_sites_solution_secondary difmap
_audit_creation_method SHELXL-97
_audit_update_record
;
2015-02-17 deposited with the CCDC.
2015-04-15 downloaded from the CCDC.
;
_cell_angle_alpha 90.00
_cell_angle_beta 90.00
_cell_angle_gamma 90.00
_cell_formula_units_Z 1
_cell_length_a 19.3042(5)
_cell_length_b 19.3042(5)
_cell_length_c 19.3042(5)
_cell_measurement_temperature 100(2)
_cell_volume 7193.8(3)
_computing_cell_refinement 'APEX2 (Bruker, 2010); SAINT (Bruker, 2009)'
_computing_data_collection 'APEX2 (Bruker, 2010)'
_computing_data_reduction 'SAINT (Bruker, 2009);XPREP(Sheldrick,2008)'
_computing_publication_material 'APEX2 (Bruker, 2010)'
_computing_structure_refinement 'SHELXL-97 (Sheldrick, 2008); OLEX2 (2009)'
_computing_structure_solution 'SHELXS-97 (Sheldrick, 2008)'
_diffrn_ambient_temperature 100(2)
_diffrn_measured_fraction_theta_full 0.983
_diffrn_measured_fraction_theta_max 0.983
_diffrn_measurement_device_type 'Bruker X8 PROSPECTOR APEX2 CCD'
_diffrn_measurement_method 'phi and omega scans'
_diffrn_radiation_monochromator 'Incoatec Quazar Multilayer Mirror'
_diffrn_radiation_source 'Incoatec I\mS microfocus X-ray source'
_diffrn_radiation_type CuK\a
_diffrn_radiation_wavelength 1.54178
_diffrn_reflns_av_R_equivalents 0.0577
_diffrn_reflns_av_sigmaI/netI 0.0241
_diffrn_reflns_limit_h_max 21
_diffrn_reflns_limit_h_min -22
_diffrn_reflns_limit_k_max 17
_diffrn_reflns_limit_k_min -22
_diffrn_reflns_limit_l_max 21
_diffrn_reflns_limit_l_min -21
_diffrn_reflns_number 21081
_diffrn_reflns_theta_full 65.96
_diffrn_reflns_theta_max 65.96
_diffrn_reflns_theta_min 5.12
_exptl_absorpt_coefficient_mu 1.889
_exptl_absorpt_correction_T_max 0.9115
_exptl_absorpt_correction_T_min 0.8635
_exptl_absorpt_correction_type multi-scan
_exptl_absorpt_process_details 'SADABS; (Sheldrick, 2003)'
_exptl_crystal_colour colorless
_exptl_crystal_density_diffrn 0.651
_exptl_crystal_density_method 'not measured'
_exptl_crystal_description cubes
_exptl_crystal_F_000 1420
_exptl_crystal_size_max 0.08
_exptl_crystal_size_mid 0.06
_exptl_crystal_size_min 0.05
_platon_squeeze_details
;
;
_refine_diff_density_max 0.597
_refine_diff_density_min -0.877
_refine_diff_density_rms 0.098
_refine_ls_extinction_method none
_refine_ls_goodness_of_fit_ref 1.189
_refine_ls_hydrogen_treatment constr
_refine_ls_matrix_type full
_refine_ls_number_parameters 86
_refine_ls_number_reflns 1288
_refine_ls_number_restraints 63
_refine_ls_restrained_S_all 1.203
_refine_ls_R_factor_all 0.0922
_refine_ls_R_factor_gt 0.0834
_refine_ls_shift/su_max 0.000
_refine_ls_shift/su_mean 0.000
_refine_ls_structure_factor_coef Fsqd
_refine_ls_weighting_details 'calc w=1/[\s^2^(Fo^2^)+(0.0700P)^2^+40.0000P] where P=(Fo^2^+2Fc^2^)/3'
_refine_ls_weighting_scheme calc
_refine_ls_wR_factor_gt 0.2599
_refine_ls_wR_factor_ref 0.2626
_reflns_number_gt 1032
_reflns_number_total 1288
_reflns_threshold_expression >2sigma(I)
_cod_data_source_file c5sc00614g2.cif
_cod_data_source_block Y-ftw-MOf-1
_cod_depositor_comments 'Adding full bibliography for 1519415--1519417.cif.'
_cod_original_sg_symbol_H-M Pm-3m
_cod_database_code 1519415

loop_
_symmetry_equiv_pos_as_xyz
'x, y, z'
'-x, -y, z'
'-x, y, -z'
'x, -y, -z'
'z, x, y'
'z, -x, -y'
'-z, -x, y'
'-z, x, -y'
'y, z, x'
'-y, z, -x'
'y, -z, -x'
'-y, -z, x'
'y, x, -z'
'-y, -x, -z'
'y, -x, z'
'-y, x, z'
'x, z, -y'
'-x, z, y'
'-x, -z, -y'
'x, -z, y'
'z, y, -x'
'z, -y, x'
'-z, y, x'
'-z, -y, -x'
'-x, -y, -z'
'x, y, -z'
'x, -y, z'
'-x, y, z'
'-z, -x, -y'
'-z, x, y'
'z, x, -y'
'z, -x, y'
'-y, -z, -x'
'y, -z, x'
'-y, z, x'
'y, z, -x'
'-y, -x, z'
'y, x, z'
'-y, x, -z'
'y, -x, -z'
'-x, -z, y'
'x, -z, -y'
'x, z, y'
'-x, z, -y'
'-z, -y, x'
'-z, y, -x'
'z, -y, -x'
'z, y, x'

loop_
_atom_site_label
_atom_site_type_symbol
_atom_site_fract_x
_atom_site_fract_y
_atom_site_fract_z
_atom_site_U_iso_or_equiv
_atom_site_adp_type
_atom_site_occupancy
_atom_site_symmetry_multiplicity
_atom_site_calc_flag
_atom_site_refinement_flags
Y1 Y 0.5000 0.35835(9) 0.5000 0.0574(6) Uani 1 8 d S
O3 O 0.5000 0.122(4) 0.5000 0.14(2) Uiso 0.33 8 d SP
O5 O 0.5000 0.216(4) 0.5000 0.15(3) Uiso 0.33 8 d SP
O6 O 0.318(2) 0.318(2) 0.318(2) 0.26(3) Uiso 0.50 6 d SP
O2 O 0.5643(3) 0.4357(3) 0.5643(3) 0.051(2) Uani 1 6 d S
H2 H 0.5936 0.4064 0.5936 0.061 Uiso 1 6 calc SR
C1 C 0.5000 0.3308(6) 0.3308(6) 0.094(5) Uani 1 4 d S
O1 O 0.5000 0.3085(4) 0.3922(4) 0.084(2) Uani 1 2 d S
C3 C 0.4646(12) 0.2973(10) 0.2108(9) 0.142(13) Uani 0.50 1 d P
H3 H 0.4681 0.3431 0.1964 0.171 Uiso 0.50 1 d PR
C4 C 0.4529(14) 0.2464(10) 0.1619(11) 0.162(11) Uani 0.50 1 d PU
H4 H 0.4506 0.2584 0.1153 0.195 Uiso 0.50 1 d PR
C6 C 0.4110(15) 0.0758(5) 0.1312(17) 0.173(13) Uani 0.25 1 d PDU
H6A H 0.3702 0.0706 0.1600 0.207 Uiso 0.25 1 d PR
H6B H 0.4508 0.0564 0.1549 0.207 Uiso 0.25 1 d PRD
C7 C 0.4107(14) 0.0361(5) 0.0642(19) 0.166(15) Uani 0.25 1 d PDU
O4 O 0.4324(19) 0.1445(10) 0.1175(15) 0.198(13) Uani 0.25 1 d PDU
C2 C 0.4725(14) 0.2781(7) 0.2781(7) 0.105(12) Uani 0.50 2 d SP
C5 C 0.447(2) 0.1799(10) 0.1799(10) 0.172(13) Uani 0.50 2 d SPU
C8 C 0.4108(14) 0.068(4) 0.0000 0.18(2) Uani 0.25 2 d SPDU
H8 H 0.41075 0.115945 0.0000 0.212 Uiso 0.25 2 d SPR

loop_
_atom_site_aniso_label
_atom_site_aniso_U_11
_atom_site_aniso_U_22
_atom_site_aniso_U_33
_atom_site_aniso_U_23
_atom_site_aniso_U_13
_atom_site_aniso_U_12
Y1 0.0553(7) 0.0616(11) 0.0553(7) 0.000 0.000 0.000
O2 0.051(2) 0.051(2) 0.051(2) 0.002(3) -0.002(3) 0.002(3)
C1 0.130(16) 0.076(7) 0.076(7) -0.028(10) 0.000 0.000
O1 0.099(6) 0.084(5) 0.070(5) -0.022(4) 0.000 0.000
C3 0.27(4) 0.092(12) 0.069(10) -0.025(10) -0.006(14) -0.018(14)
C4 0.30(3) 0.095(13) 0.094(13) -0.031(12) -0.002(16) -0.016(16)
C6 0.35(3) 0.09(2) 0.073(18) -0.023(18) -0.01(3) -0.01(3)
C7 0.30(3) 0.11(2) 0.09(2) -0.029(19) 0.00(2) 0.01(2)
O4 0.36(2) 0.110(19) 0.129(19) -0.061(17) -0.027(19) -0.001(19)
C2 0.17(4) 0.074(8) 0.074(8) -0.029(12) 0.005(9) 0.005(9)
C5 0.31(3) 0.104(12) 0.104(12) -0.053(17) -0.012(13) -0.012(13)
C8 0.27(3) 0.13(3) 0.13(3) 0.000 0.000 0.01(3)

loop_
_atom_type_symbol
_atom_type_description
_atom_type_scat_dispersion_real
_atom_type_scat_dispersion_imag
_atom_type_scat_source
C C 0.0181 0.0091 'International Tables Vol C Tables 4.2.6.8 and 6.1.1.4'
O O 0.0492 0.0322 'International Tables Vol C Tables 4.2.6.8 and 6.1.1.4'
Y Y -0.2670 2.0244 'International Tables Vol C Tables 4.2.6.8 and 6.1.1.4'
H H 0.0000 0.0000 'International Tables Vol C Tables 4.2.6.8 and 6.1.1.4'

loop_
_geom_angle_atom_site_label_1
_geom_angle_atom_site_label_2
_geom_angle_atom_site_label_3
_geom_angle
_geom_angle_site_symmetry_1
_geom_angle_site_symmetry_3
O1 Y1 O1 79.85(16) . 21_556
O1 Y1 O1 79.85(15) . 46_656
O1 Y1 O1 130.4(4) 21_556 46_656
O1 Y1 O1 130.4(4) . 26_556
O1 Y1 O1 79.85(16) 21_556 26_556
O1 Y1 O1 79.85(15) 46_656 26_556
O1 Y1 O2 139.53(12) . 28_655
O1 Y1 O2 77.5(2) 21_556 28_655
O1 Y1 O2 139.53(12) 46_656 28_655
O1 Y1 O2 77.5(2) 26_556 28_655
O1 Y1 O2 77.5(2) . 26_556
O1 Y1 O2 139.53(12) 21_556 26_556
O1 Y1 O2 77.5(2) 46_656 26_556
O1 Y1 O2 139.53(12) 26_556 26_556
O2 Y1 O2 99.2(5) 28_655 26_556
O1 Y1 O2 77.5(2) . 3_656
O1 Y1 O2 77.5(2) 21_556 3_656
O1 Y1 O2 139.53(12) 46_656 3_656
O1 Y1 O2 139.53(12) 26_556 3_656
O2 Y1 O2 65.2(2) 28_655 3_656
O2 Y1 O2 65.2(2) 26_556 3_656
O1 Y1 O2 139.53(12) . .
O1 Y1 O2 139.53(12) 21_556 .
O1 Y1 O2 77.5(2) 46_656 .
O1 Y1 O2 77.5(2) 26_556 .
O2 Y1 O2 65.2(2) 28_655 .
O2 Y1 O2 65.2(2) 26_556 .
O2 Y1 O2 99.2(5) 3_656 .
O1 Y1 O5 65.2(2) . .
O1 Y1 O5 65.2(2) 21_556 .
O1 Y1 O5 65.2(2) 46_656 .
O1 Y1 O5 65.2(2) 26_556 .
O2 Y1 O5 130.4(2) 28_655 .
O2 Y1 O5 130.4(2) 26_556 .
O2 Y1 O5 130.4(2) 3_656 .
O2 Y1 O5 130.4(2) . .
O1 Y1 Y1 107.26(13) . 33_666
O1 Y1 Y1 159.8(2) 21_556 33_666
O1 Y1 Y1 69.8(2) 46_656 33_666
O1 Y1 Y1 107.27(13) 26_556 33_666
O2 Y1 Y1 85.6(2) 28_655 33_666
O2 Y1 Y1 85.6(2) 3_656 33_666
O5 Y1 Y1 135.001(4) . 33_666
O1 Y1 Y1 159.8(2) . 29_666
O1 Y1 Y1 107.27(13) 21_556 29_666
O1 Y1 Y1 107.27(13) 46_656 29_666
O1 Y1 Y1 69.8(2) 26_556 29_666
O2 Y1 Y1 85.6(2) 26_556 29_666
O2 Y1 Y1 85.6(2) 3_656 29_666
O5 Y1 Y1 135.0 . 29_666
Y1 Y1 Y1 60.0 33_666 29_666
O1 Y1 Y1 69.8(2) . 5
O1 Y1 Y1 107.27(13) 21_556 5
O1 Y1 Y1 107.27(13) 46_656 5
O1 Y1 Y1 159.8(2) 26_556 5
O2 Y1 Y1 85.6(2) 28_655 5
O2 Y1 Y1 85.6(2) . 5
O5 Y1 Y1 135.001(1) . 5
Y1 Y1 Y1 60.0 33_666 5
Y1 Y1 Y1 90.0 29_666 5
O3 O5 Y1 180.000(5) . .
Y1 O2 Y1 114.08(18) 33_666 29_666
Y1 O2 Y1 114.08(18) 33_666 .
Y1 O2 Y1 114.08(18) 29_666 .
Y1 O2 H2 104.3 33_666 .
Y1 O2 H2 104.3 29_666 .
Y1 O2 H2 104.3 . .
O1 C1 O1 129.9(15) 18_655 .
O1 C1 C2 113.4(7) 18_655 .
O1 C1 C2 113.4(7) . .
O1 C1 C2 113.4(7) 18_655 28_655
O1 C1 C2 113.4(7) . 28_655
C1 O1 Y1 135.2(9) . .
C2 C3 C3 83.6(16) . 28_655
C2 C3 C4 119(2) . .
C3 C3 C4 99.4(16) 28_655 .
C4 C3 C2 117.0(19) . 28_655
C2 C3 H3 122.4 . .
C3 C3 H3 85.9 28_655 .
C4 C3 H3 119.0 . .
C2 C3 H3 111.1 28_655 .
C5 C4 C3 121(2) . .
C5 C4 C4 95(2) . 28_655
C3 C4 C4 80.6(16) . 28_655
C5 C4 H4 119.2 . .
C3 C4 H4 119.5 . .
C4 C4 H4 92.8 28_655 .
O4 C6 C7 132(3) 43 .
O4 C6 C7 108.6(18) . .
O4 C6 C6 66(3) 43 43
C7 C6 C6 75.7(8) . 43
O4 C6 C7 112(4) 43 43
O4 C6 C7 86(2) . 43
O4 C6 C8 146(4) 43 43
O4 C6 C8 127(3) . 43
C6 C6 C8 95(2) 43 43
O4 C6 H6A 106.8 43 .
O4 C6 H6A 116.2 . .
C7 C6 H6A 115.9 . .
C6 C6 H6A 118.6 43 .
C7 C6 H6A 123.6 43 .
C8 C6 H6A 106.6 43 .
O4 C6 H6B 81.6 43 .
O4 C6 H6B 102.7 . .
C7 C6 H6B 102.2 . .
C6 C6 H6B 127.4 43 .
C7 C6 H6B 115.1 43 .
C8 C6 H6B 90.5 43 .
H6A C6 H6B 109.5 . .
C8 C7 C7 141(9) 43 43
C8 C7 C8 122(10) 43 .
C8 C7 C8 122(10) 43 26
C7 C7 C7 135.00(2) 43 27
C8 C7 C7 116(4) . 27
C8 C7 C7 116(4) 26 27
C8 C7 C6 115(9) 43 .
C7 C7 C6 104.3(7) 43 .
C8 C7 C6 123(3) . .
C8 C7 C6 123(3) 26 .
C7 C7 C6 120.7(8) 27 .
C8 C7 C6 167(10) 43 43
C8 C7 C6 71(3) . 43
C8 C7 C6 71(3) 26 43
C7 C7 C6 173.0(12) 27 43
C6 C7 C6 52.4(13) . 43
C7 C7 C7 119.3(8) 43 20
C8 C7 C7 101(4) . 20
C8 C7 C7 101(4) 26 20
C6 C7 C7 136.3(14) . 20
C6 C7 C7 171(2) 43 20
C8 C7 C7 111(8) 43 17
C7 C7 C7 105.7(8) 27 17
C6 C7 C7 133.7(14) . 17
C6 C7 C7 81(2) 43 17
C7 C7 C7 90.000(2) 20 17
O4 O4 C6 114(3) 43 43
O4 O4 C5 74.9(10) 43 .
C6 O4 C5 162(5) 43 .
C6 O4 C6 77(4) 43 .
C5 O4 C6 111(2) . .
C2 C2 C3 96.4(16) 28_655 43
C2 C2 C3 96.4(16) 28_655 .
C3 C2 C3 120(2) 43 .
C2 C2 C1 69.7(10) 28_655 .
C3 C2 C1 119.5(12) 43 .
C3 C2 C1 119.5(12) . .
C3 C2 C3 118(2) . 18_655
C1 C2 C3 96.2(13) . 18_655
C3 C2 C3 118(2) 43 28_655
C1 C2 C3 96.2(13) . 28_655
C3 C2 C3 81.0(16) 18_655 28_655
C4 C5 C4 120(3) 43 .
C4 C5 O4 135(2) 43 .
C4 C5 O4 105.1(16) . .
C4 C5 O4 105.1(16) 43 43
C4 C5 O4 135(2) . 43
C7 C8 C7 169(10) 17 43
C7 C8 C7 148(10) 43 26
C7 C8 C7 148(10) 17 .
C7 C8 C7 127(7) 26 .
C7 C8 C8 129(9) 43 17
C7 C8 C8 109(4) . 17
C7 C8 C8 129(9) 17 43
C7 C8 C8 109(4) 26 43
C8 C8 C8 90.000(3) 17 43
C7 C8 C6 146(10) 17 43
C7 C8 C6 166(6) 26 43
C7 C8 C6 66.2(13) . 43
C8 C8 C6 175(2) 17 43
C8 C8 C6 85(2) 43 43
C7 C8 C6 146(10) 43 17
C7 C8 C6 166(6) . 17
C8 C8 C6 85(2) 17 17
C8 C8 C6 175(2) 43 17
C6 C8 C6 100(5) 43 17
C7 C8 H8 95.6 17 .
C7 C8 H8 95.6 43 .
C7 C8 H8 116.3 26 .
C7 C8 H8 116.3 . .
C8 C8 H8 135.0 17 .
C8 C8 H8 135.0 43 .

loop_
_geom_bond_atom_site_label_1
_geom_bond_atom_site_label_2
_geom_bond_distance
_geom_bond_site_symmetry_2
Y1 O1 2.294(7) .
Y1 O1 2.294(7) 21_556
Y1 O1 2.294(7) 46_656
Y1 O1 2.294(7) 26_556
Y1 O2 2.304(3) 28_655
Y1 O2 2.304(3) 26_556
Y1 O2 2.304(3) 3_656
Y1 O2 2.304(3) .
Y1 O5 2.75(8) .
O3 O5 1.80(10) .
O2 Y1 2.304(3) 33_666
O2 Y1 2.304(3) 29_666
O2 H2 0.9800 .
C1 O1 1.261(9) 18_655
C1 O1 1.261(9) .
C1 C2 1.53(2) .
C1 C2 1.53(2) 28_655
C3 C2 1.359(19) .
C3 C3 1.36(5) 28_655
C3 C4 1.38(2) .
C3 H3 0.9300 .
C4 C5 1.33(2) .
C4 H4 0.9301 .
C6 O4 0.94(3) 43
C6 O4 1.414(10) .
C6 C7 1.50(2) .
C6 C6 1.51(5) 43
C6 H6A 0.9698 .
C6 H6B 0.9699 .
C7 C8 0.700(16) 43
C7 C7 0.77(5) 43
C7 C8 1.382(18) .
C7 C8 1.382(18) 26
C7 C7 1.39(2) 27
O4 O4 0.74(5) 43
O4 C5 1.41(3) .
C2 C2 1.06(5) 28_655
C2 C3 1.359(19) 43
C5 C4 1.33(2) 43
C5 O4 1.41(3) 43
C8 C7 0.700(16) 17
C8 C7 0.700(16) 43
C8 C7 1.382(18) 26
C8 H8 0.9301 .

loop_
_platon_squeeze_void_nr
_platon_squeeze_void_average_x
_platon_squeeze_void_average_y
_platon_squeeze_void_average_z
_platon_squeeze_void_volume
_platon_squeeze_void_count_electrons
_platon_squeeze_void_content
1 -0.005 -0.003 -0.003 3481 328 ' '
